data_2001286
loop_
_publ_author_name
'Murray, K.'
'Willett, R. D.'

_publ_section_title
;
 Tetramethylarsonium pentachlorodicuprate(II)
;
_journal_issue 10
_journal_name_full 'Acta Crystallographica Section C'
_journal_page_first 1739
_journal_page_last 1741
_journal_paper_doi 10.1107/S0108270193003853
_journal_volume 49
_journal_year 1993
_chemical_formula_moiety 'C4 H12 As1,Cl5 Cu2'
_chemical_formula_sum 'C4 H12 As Cl5 Cu2'
_chemical_formula_weight 439.4
_space_group_IT_number 14
_symmetry_cell_setting monoclinic
_symmetry_space_group_name_Hall '-P 2yn'
_symmetry_space_group_name_H-M 'P 1 21/n 1'
_atom_type_scat_source IntTabIV
_cell_angle_alpha 90.
_cell_angle_beta 110.16(2)
_cell_angle_gamma 90.
_cell_formula_units_Z 4
_cell_length_a 10.197(2)
_cell_length_b 12.007(3)
_cell_length_c 11.075(2)
_cell_measurement_reflns_used 25
_cell_measurement_temperature 20
_cell_measurement_theta_max 38
_cell_measurement_theta_min 33
_cell_volume 1272.9(5)
_diffrn_measurement_device 'Upgraded P2~1~'
_diffrn_measurement_method \w
_diffrn_radiation_type MoK\a
_diffrn_radiation_wavelength 0.71069
_diffrn_reflns_av_R_equivalents 0.0568
_diffrn_reflns_limit_h_max 14
_diffrn_reflns_limit_h_min 6
_diffrn_reflns_limit_k_max 16
_diffrn_reflns_limit_k_min 0
_diffrn_reflns_limit_l_max 15
_diffrn_reflns_limit_l_min 0
_diffrn_reflns_number 4053
_diffrn_reflns_theta_max 30
_diffrn_standards_decay_% 2
_diffrn_standards_interval_count 96
_diffrn_standards_number 2
_exptl_absorpt_coefficient_mu 6.95
_exptl_absorpt_correction_T_max 0.460
_exptl_absorpt_correction_T_min 0.312
_exptl_absorpt_correction_type empirical
_exptl_crystal_colour Red
_exptl_crystal_density_diffrn 2.29
_exptl_crystal_description Platelets
_exptl_crystal_size_max 0.39
_exptl_crystal_size_mid 0.24
_exptl_crystal_size_min 0.08
_refine_diff_density_max 1.0
_refine_diff_density_min -0.9
_refine_ls_extinction_coef 0.00038
_refine_ls_extinction_method 'SHELXTL (Sheldrick,1990)'
_refine_ls_goodness_of_fit_obs 1.581
_refine_ls_number_parameters 110
_refine_ls_number_reflns 3307
_refine_ls_R_factor_obs 0.0417
_refine_ls_shift/esd_max 1.147
_refine_ls_structure_factor_coef F
_refine_ls_weighting_details 'w = 1/[\s^2^(F) + 0.0074(F)^2^]'
_refine_ls_weighting_scheme calc
_refine_ls_wR_factor_obs 0.0594
_reflns_number_observed 3307
_reflns_number_total 3702
_reflns_observed_criterion |F|>3\s(F)
_cod_data_source_file ab1031.cif
_cod_data_source_block ab1031_structure_1_of_1
_cod_depositor_comments
;
The original symmetry operators looked like:

loop_
    _symmetry_equiv_pos_as_xyz
    'x,y,z'
    '-x,-y,-z'
    '1/2+x,1/2-y,1/2+z'
    '-1/2-x,-1/2-y,-1/2-z'

There seems to be a typo in the last symmetry operator, '+' instead of
'-'. The typo was fixed, based on:

a) checks by cif_filter --estimate-spacegroup ab1031.cif,

b) check of the spacegroup in the CCTBX "Explore symmetry" web page.

c) checks of both 'P 1 21/n 1' and the CCTBX-derived 'I 1 21/m 1' on
the graphics screen with encifer.

Saulius Gra\<zulis

#----------------------------------------------------------------------

The following automatic conversions were performed:

'_refine_ls_weighting_scheme' value '1/[\s^2^(F) + 0.0074(F)^2^]' was
changed to 'calc'. New tag '_refine_ls_weighting_details' was
created. The value of the new tag was set to 'w = 1/[\s^2^(F) +
0.0074(F)^2^]'.

Automatic conversion script
Id: cif_fix_values 3143 2015-03-26 13:38:13Z robertas 
;
_cod_original_cell_volume 1272.3(5)
_cod_original_formula_sum 'C4 H12 As1 Cl5 Cu2'
_cod_database_code 2001286

loop_
_symmetry_equiv_pos_as_xyz
x,y,z
-x,-y,-z
1/2+x,1/2-y,1/2+z
-1/2-x,-1/2+y,-1/2-z

loop_
_atom_site_label
_atom_site_fract_x
_atom_site_fract_y
_atom_site_fract_z
_atom_site_U_iso_or_equiv
Cu(1) .63980(10) .29470(10) .63500(10) .0270(10)
Cu(2) .37710(10) .38140(10) .36150(10) .0280(10)
Cl(1) .40140(10) .27460(10) .54080(10) .0350(10)
Cl(2) .64020(10) .15980(10) .78540(10) .0350(10)
Cl(3) .64090(10) .46990(10) .76880(10) .0360(10)
Cl(4) .61720(10) .39670(10) .44960(10) .0360(10)
Cl(5) .87010(10) .26800(10) .68000(10) .0370(10)
As .22410(10) .45280(10) .82490(10) .0350(10)
C(1) .3439(6) .5771(4) .8845(5) .047(2)
C(2) .3332(7) .3211(5) .8517(6) .055(2)
C(3) .1010(6) .4472(4) .9191(5) .043(2)
C(4) .1215(6) .4680(5) .6463(5) .054(2)
H(1A) .4087 .5813 .8391 ?
H(1B) .3944 .5693 .9749 ?
H(1C) .2887 .6439 .8695 ?
H(2A) .3850 .3126 .9418 ?
H(2B) .3968 .3260 .8051 ?
H(2C) .2728 .2580 .8217 ?
H(3A) .0390 .3848 .8908 ?
H(3B) .0476 .5148 .9060 ?
H(3C) .1544 .4390 1.0089 ?
H(4A) .0664 .5348 .6319 ?
H(4B) .0611 .4048 .6174 ?
H(4C) .1849 .4720 .5994 ?

loop_
_geom_angle_atom_site_label_1
_geom_angle_atom_site_label_2
_geom_angle_atom_site_label_3
_geom_angle_site_symmetry_1
_geom_angle_site_symmetry_3
_geom_angle
_geom_angle_publ_flag
Cl(1) Cu(1) Cl(2) . . 89.60(10) yes
Cl(1) Cu(1) Cl(3) . . 98.10(10) yes
Cl(2) Cu(1) Cl(3) . . 99.10(10) yes
Cl(1) Cu(1) Cl(4) . . 83.60(10) yes
Cl(2) Cu(1) Cl(4) . . 166.50(10) yes
Cl(3) Cu(1) Cl(4) . . 93.30(10) yes
Cl(1) Cu(1) Cl(5) . . 160.60(10) yes
Cl(2) Cu(1) Cl(5) . . 89.90(10) yes
Cl(3) Cu(1) Cl(5) . . 101.10(10) yes
Cl(4) Cu(1) Cl(5) . . 92.80(10) yes
Cl(1) Cu(2) Cl(4) . . 84.10(10) yes
Cl(1) Cu(2) Cl(2) . 4_666 89.10(10) yes
Cl(4) Cu(2) Cl(2) . 4_666 171.70(10) yes
Cl(1) Cu(2) Cl(3) . 2_666 161.70(10) yes
Cl(4) Cu(2) Cl(3) . 2_666 92.80(10) yes
Cl(2) Cu(2) Cl(3) 4_666 2_666 95.20(10) yes
Cl(1) Cu(2) Cl(5) . 4_666 104.00(10) yes
Cl(4) Cu(2) Cl(5) . 4_666 96.90(10) yes
Cl(2) Cu(2) Cl(5) 4_666 4_666 80.10(10) yes
Cl(3) Cu(2) Cl(5) 2_666 4_666 94.20(10) yes
Cu(1) Cl(1) Cu(2) . . 96.60(10) yes
Cu(1) Cl(2) Cu(2) . 3_555 98.90(10) yes
Cu(1) Cl(3) Cu(2) . 2_666 107.10(10) yes
Cu(1) Cl(4) Cu(2) . . 95.70(10) yes
Cu(1) Cl(5) Cu(2) . 3_555 91.00(10) yes
C(1) As C(2) . . 109.2(2) no
C(1) As C(3) . . 107.8(3) no
C(2) As C(3) . . 110.4(3) no
C(1) As C(4) . . 110.2(3) no
C(2) As C(4) . . 109.0(3) no
C(3) As C(4) . . 110.2(2) no

loop_
_geom_bond_atom_site_label_1
_geom_bond_atom_site_label_2
_geom_bond_site_symmetry_2
_geom_bond_distance
_geom_bond_publ_flag
Cu(1) Cl(1) . 2.3030(10) yes
Cu(1) Cl(2) . 2.3220(10) yes
Cu(1) Cl(3) . 2.5700(10) yes
Cu(1) Cl(4) . 2.3320(10) yes
Cu(1) Cl(5) . 2.2500(10) yes
Cu(2) Cl(1) . 2.3040(10) yes
Cu(2) Cl(4) . 2.3100(10) yes
Cu(2) Cl(2) 4_666 2.3210(10) yes
Cu(2) Cl(3) 2_666 2.2620(10) yes
Cu(2) Cl(5) 4_666 2.6770(10) yes
Cu(2) Cl(4) 2_666 3.3740(10) yes
Cl(2) Cu(2) 3_555 2.3210(10) no
Cl(3) Cu(2A) . 2.2620(10) no
Cl(5) Cu(2B) . 2.6770(10) no
As C(1) . 1.896(5) no
As C(2) . 1.897(6) no
As C(3) . 1.890(7) no
As C(4) . 1.901(5) no
